data_7155902
loop_
_publ_author_name
'Luccarelli, James'
'Jones, Ian M.'
'Thompson, Sam'
'Hamilton, Andrew D.'

_publ_section_title
;
 Unpicking the determinants of amide NH&#x2022;&#x2022;O=C hydrogen bond
 strength with diphenylacetylene molecular balances
;
_journal_name_full 'Org. Biomol. Chem.'
_journal_paper_doi 10.1039/C7OB02026K
_journal_year 2017
_chemical_formula_moiety 'C31 H24 N2 O5 '
_chemical_formula_sum 'C31 H24 N2 O5'
_chemical_formula_weight 504.54
_space_group_IT_number 7
_symmetry_cell_setting monoclinic
_symmetry_Int_Tables_number 7
_symmetry_space_group_name_Hall 'P -2yc'
_symmetry_space_group_name_H-M 'P 1 c 1'
_audit_update_record
;
2012-03-15 deposited with the CCDC.
2017-09-27 downloaded from the CCDC.
;
_cell_angle_alpha 90.0000
_cell_angle_beta 105.293(2)
_cell_angle_gamma 90.0000
_cell_formula_units_Z 2
_cell_length_a 12.1075(14)
_cell_length_b 12.4511(14)
_cell_length_c 8.6144(10)
_cell_measurement_reflns_used 10831
_cell_measurement_temperature 223.1
_cell_measurement_theta_max 27.6
_cell_measurement_theta_min 3.1
_cell_volume 1252.7(2)
_computing_cell_refinement PROCESS-AUTO
_computing_data_collection PROCESS-AUTO
_computing_data_reduction CrystalStructure
_computing_publication_material 'CrystalStructure 3.8'
_computing_structure_refinement SHELXL
_computing_structure_solution SHELXS97
_diffrn_detector_area_resol_mean 6.85
_diffrn_measured_fraction_theta_full 0.998
_diffrn_measured_fraction_theta_max 0.998
_diffrn_measurement_device_type 'Rigaku SCXmini'
_diffrn_measurement_method \w
_diffrn_radiation_type 'Mo K\a'
_diffrn_radiation_wavelength 0.71075
_diffrn_reflns_av_R_equivalents 0.051
_diffrn_reflns_limit_h_max 15
_diffrn_reflns_limit_h_min -15
_diffrn_reflns_limit_k_max 16
_diffrn_reflns_limit_k_min -16
_diffrn_reflns_limit_l_max 11
_diffrn_reflns_limit_l_min -11
_diffrn_reflns_number 12654
_diffrn_reflns_theta_full 27.48
_diffrn_reflns_theta_max 27.48
_exptl_absorpt_coefficient_mu 0.091
_exptl_absorpt_correction_T_max 0.991
_exptl_absorpt_correction_T_min 0.736
_exptl_absorpt_correction_type multi-scan
_exptl_absorpt_process_details 'Jacobson, R. (1998) Private communication'
_exptl_crystal_colour Colorless
_exptl_crystal_density_diffrn 1.338
_exptl_crystal_density_method 'not measured'
_exptl_crystal_description Platelet
_exptl_crystal_F_000 528.00
_exptl_crystal_size_max 0.29
_exptl_crystal_size_mid 0.16
_exptl_crystal_size_min 0.10
_refine_diff_density_max 0.15
_refine_diff_density_min -0.15
_refine_ls_abs_structure_details 'Flack, H. D. (1983), Acta Cryst. A39, 876-881. 2811 Friedel Pairs'
_refine_ls_abs_structure_Flack 0.3(12)
_refine_ls_extinction_method none
_refine_ls_goodness_of_fit_ref 1.075
_refine_ls_hydrogen_treatment refall
_refine_ls_number_parameters 352
_refine_ls_number_reflns 5695
_refine_ls_R_factor_gt 0.0630
_refine_ls_shift/su_max 0.0000
_refine_ls_structure_factor_coef Fsqd
_refine_ls_weighting_details 'w = 1/[\s^2^(Fo^2^)+(0.0537P)^2^+0.0000P] where P=(Fo^2^+2Fc^2^)/3'
_refine_ls_weighting_scheme calc
_refine_ls_wR_factor_ref 0.1390
_reflns_number_gt 3747
_reflns_number_total 5695
_reflns_threshold_expression F^2^>2.0\s(F^2^)
_cod_data_source_file c7ob02026k2.cif
_cod_data_source_block '_User-defined'
_cod_original_formula_sum 'C31 H24 N2 O5 '
_cod_database_code 7155902

loop_
_symmetry_equiv_pos_site_id
_symmetry_equiv_pos_as_xyz
1 +X,+Y,+Z
2 +X,-Y,1/2+Z

loop_
_atom_site_label
_atom_site_type_symbol
_atom_site_fract_x
_atom_site_fract_y
_atom_site_fract_z
_atom_site_U_iso_or_equiv
_atom_site_adp_type
_atom_site_occupancy
_atom_site_symmetry_multiplicity
_atom_site_calc_flag
_atom_site_refinement_flags
O(1) O 0.6227(2) 0.41702(16) 0.4659(2) 0.0590(5) Uani 1.00 1 d .
O(2) O 1.1312(2) 0.7986(2) 0.5893(4) 0.0994(9) Uani 1.00 1 d .
O(3) O 1.1176(2) 1.3026(2) 0.5793(4) 0.1038(10) Uani 1.00 1 d .
O(4) O 0.7710(2) 0.99259(18) 0.3247(3) 0.0682(6) Uani 1.00 1 d .
O(5) O 0.6979(2) 1.14111(18) 0.1952(2) 0.0702(6) Uani 1.00 1 d .
N(1) N 0.6934(2) 0.5120(2) 0.2896(3) 0.0480(6) Uani 1.00 1 d .
N(2) N 0.9382(2) 0.8151(2) 0.5150(3) 0.0537(6) Uani 1.00 1 d .
C(1) C 0.4110(3) 0.4101(2) 0.2131(4) 0.0610(8) Uani 1.00 1 d .
C(2) C 0.3201(3) 0.3706(2) 0.0937(5) 0.0710(9) Uani 1.00 1 d .
C(3) C 0.3380(3) 0.3271(2) -0.0427(4) 0.0733(10) Uani 1.00 1 d .
C(4) C 0.4468(3) 0.3236(2) -0.0652(4) 0.0652(9) Uani 1.00 1 d .
C(5) C 0.5388(2) 0.3650(2) 0.0522(3) 0.0524(7) Uani 1.00 1 d .
C(6) C 0.5210(2) 0.4076(2) 0.1919(3) 0.0466(7) Uani 1.00 1 d .
C(7) C 0.6166(2) 0.4460(2) 0.3276(3) 0.0442(6) Uani 1.00 1 d .
C(8) C 0.7913(2) 0.5541(2) 0.4043(3) 0.0450(6) Uani 1.00 1 d .
C(9) C 0.8155(2) 0.6643(2) 0.4016(3) 0.0420(6) Uani 1.00 1 d .
C(10) C 0.9126(2) 0.7045(2) 0.5146(3) 0.0500(7) Uani 1.00 1 d .
C(11) C 0.9796(2) 0.6360(2) 0.6274(4) 0.0632(8) Uani 1.00 1 d .
C(12) C 0.9535(2) 0.5283(2) 0.6270(4) 0.0645(9) Uani 1.00 1 d .
C(13) C 0.8606(2) 0.4870(2) 0.5150(4) 0.0581(8) Uani 1.00 1 d .
C(14) C 1.0482(2) 0.8558(2) 0.5576(4) 0.0622(8) Uani 1.00 1 d .
C(15) C 1.0608(2) 0.9746(2) 0.5597(3) 0.0538(7) Uani 1.00 1 d .
C(16) C 1.1532(3) 1.0164(3) 0.5128(4) 0.0729(10) Uani 1.00 1 d .
C(17) C 1.1735(3) 1.1251(3) 0.5173(4) 0.0821(11) Uani 1.00 1 d .
C(18) C 1.1038(3) 1.1936(3) 0.5728(4) 0.0723(10) Uani 1.00 1 d .
C(19) C 1.0145(3) 1.1534(2) 0.6231(4) 0.0669(9) Uani 1.00 1 d .
C(20) C 0.9918(2) 1.0445(2) 0.6146(4) 0.0601(8) Uani 1.00 1 d .
C(21) C 1.2072(4) 1.3497(4) 0.5225(6) 0.135(2) Uani 1.00 1 d .
C(22) C 0.7402(2) 0.7352(2) 0.2918(3) 0.0450(6) Uani 1.00 1 d .
C(23) C 0.6786(2) 0.7988(2) 0.2057(3) 0.0460(6) Uani 1.00 1 d .
C(24) C 0.6003(2) 0.8673(2) 0.0958(3) 0.0444(6) Uani 1.00 1 d .
C(25) C 0.5111(2) 0.8187(2) -0.0209(4) 0.0568(7) Uani 1.00 1 d .
C(26) C 0.4332(3) 0.8795(2) -0.1313(4) 0.0621(8) Uani 1.00 1 d .
C(27) C 0.4406(3) 0.9887(2) -0.1275(4) 0.0655(9) Uani 1.00 1 d .
C(28) C 0.5266(2) 1.0386(2) -0.0139(4) 0.0585(8) Uani 1.00 1 d .
C(29) C 0.6068(2) 0.9793(2) 0.0989(3) 0.0456(6) Uani 1.00 1 d .
C(30) C 0.7001(2) 1.0352(2) 0.2191(3) 0.0503(7) Uani 1.00 1 d .
C(31) C 0.7804(3) 1.2032(2) 0.3105(4) 0.0690(9) Uani 1.00 1 d .
H(1) H 0.3985 0.4385 0.3081 0.073 Uiso 1.00 1 c R
H(2) H 0.2455 0.3738 0.1067 0.085 Uiso 1.00 1 c R
H(3) H 0.2758 0.2991 -0.1221 0.088 Uiso 1.00 1 c R
H(4) H 0.4586 0.2934 -0.1595 0.078 Uiso 1.00 1 c R
H(5) H 0.6128 0.3640 0.0367 0.063 Uiso 1.00 1 c R
H(6) H 1.0434 0.6631 0.7049 0.076 Uiso 1.00 1 c R
H(7) H 0.9997 0.4825 0.7042 0.077 Uiso 1.00 1 c R
H(8) H 0.8446 0.4132 0.5140 0.070 Uiso 1.00 1 c R
H(9) H 1.2026 0.9698 0.4774 0.087 Uiso 1.00 1 c R
H(10) H 1.2352 1.1525 0.4823 0.099 Uiso 1.00 1 c R
H(11) H 0.9679 1.2001 0.6639 0.080 Uiso 1.00 1 c R
H(12) H 0.9286 1.0180 0.6468 0.072 Uiso 1.00 1 c R
H(13) H 1.2764 1.3539 0.6102 0.162 Uiso 1.00 1 c R
H(14) H 1.1846 1.4214 0.4822 0.162 Uiso 1.00 1 c R
H(15) H 1.2213 1.3060 0.4366 0.162 Uiso 1.00 1 c R
H(16) H 0.5044 0.7434 -0.0237 0.068 Uiso 1.00 1 c R
H(17) H 0.3747 0.8456 -0.2096 0.075 Uiso 1.00 1 c R
H(18) H 0.3869 1.0299 -0.2026 0.079 Uiso 1.00 1 c R
H(19) H 0.5313 1.1140 -0.0124 0.070 Uiso 1.00 1 c R
H(20) H 0.7479 1.2252 0.3970 0.083 Uiso 1.00 1 c R
H(21) H 0.8010 1.2664 0.2583 0.083 Uiso 1.00 1 c R
H(22) H 0.8483 1.1601 0.3540 0.083 Uiso 1.00 1 c R
H(1A) H 0.683(2) 0.535(2) 0.201(3) 0.042(8) Uiso 1.00 1 c .
H(2A) H 0.886(2) 0.860(2) 0.456(3) 0.055(9) Uiso 1.00 1 c .

loop_
_atom_site_aniso_label
_atom_site_aniso_U_11
_atom_site_aniso_U_22
_atom_site_aniso_U_33
_atom_site_aniso_U_12
_atom_site_aniso_U_13
_atom_site_aniso_U_23
O(1) 0.0854(15) 0.0505(11) 0.0367(11) -0.0140(10) 0.0086(9) 0.0007(9)
O(2) 0.0451(15) 0.0701(16) 0.173(2) 0.0039(12) 0.0115(15) -0.0118(17)
O(3) 0.105(2) 0.0650(17) 0.119(2) -0.0224(15) -0.0092(18) 0.0100(16)
O(4) 0.0620(14) 0.0513(12) 0.0752(15) 0.0006(10) -0.0104(12) 0.0034(11)
O(5) 0.0799(16) 0.0439(12) 0.0746(15) 0.0020(11) -0.0012(11) -0.0011(11)
N(1) 0.0623(16) 0.0417(14) 0.0330(13) -0.0050(11) 0.0006(12) 0.0035(11)
N(2) 0.0449(15) 0.0490(15) 0.0604(16) -0.0029(12) 0.0018(12) 0.0010(13)
C(1) 0.067(2) 0.053(2) 0.062(2) -0.0053(15) 0.0151(17) 0.0055(15)
C(2) 0.060(2) 0.068(2) 0.079(2) -0.0078(17) 0.0066(18) 0.010(2)
C(3) 0.072(2) 0.062(2) 0.068(2) -0.0132(18) -0.0139(19) 0.0045(19)
C(4) 0.079(2) 0.0543(19) 0.0509(19) -0.0031(16) -0.0027(16) -0.0038(15)
C(5) 0.0638(19) 0.0452(15) 0.0423(16) -0.0046(14) 0.0037(13) -0.0007(14)
C(6) 0.060(2) 0.0314(13) 0.0446(16) -0.0034(12) 0.0071(13) 0.0046(12)
C(7) 0.0612(17) 0.0304(13) 0.0390(16) -0.0058(13) 0.0093(13) -0.0019(12)
C(8) 0.0488(16) 0.0452(16) 0.0362(14) 0.0013(13) 0.0028(12) -0.0010(13)
C(9) 0.0443(16) 0.0417(15) 0.0391(14) 0.0007(12) 0.0094(12) 0.0022(12)
C(10) 0.0450(17) 0.0491(17) 0.0514(17) -0.0007(13) 0.0049(13) -0.0008(14)
C(11) 0.0553(19) 0.061(2) 0.060(2) -0.0028(16) -0.0085(14) -0.0015(16)
C(12) 0.056(2) 0.063(2) 0.059(2) 0.0103(16) -0.0104(16) 0.0077(16)
C(13) 0.067(2) 0.0461(16) 0.0543(18) 0.0075(15) 0.0040(16) 0.0046(15)
C(14) 0.0457(19) 0.0575(19) 0.079(2) -0.0007(16) 0.0091(15) -0.0076(18)
C(15) 0.0412(17) 0.0567(18) 0.0573(18) -0.0083(14) 0.0019(14) -0.0003(15)
C(16) 0.054(2) 0.082(2) 0.082(2) -0.0112(17) 0.0166(19) -0.008(2)
C(17) 0.069(2) 0.094(3) 0.082(2) -0.031(2) 0.017(2) 0.004(2)
C(18) 0.075(2) 0.061(2) 0.065(2) -0.021(2) -0.0098(19) 0.0049(18)
C(19) 0.066(2) 0.053(2) 0.074(2) -0.0042(17) 0.0057(18) -0.0079(17)
C(20) 0.0520(19) 0.062(2) 0.063(2) -0.0042(15) 0.0098(15) -0.0026(16)
C(21) 0.150(4) 0.117(4) 0.104(3) -0.081(3) -0.025(3) 0.033(3)
C(22) 0.0462(16) 0.0416(15) 0.0443(15) -0.0056(13) 0.0069(12) -0.0047(13)
C(23) 0.0492(17) 0.0436(16) 0.0427(16) -0.0007(13) 0.0074(13) -0.0022(13)
C(24) 0.0442(15) 0.0440(15) 0.0442(15) 0.0054(13) 0.0102(12) 0.0015(14)
C(25) 0.061(2) 0.0467(16) 0.0576(18) 0.0022(15) 0.0067(15) -0.0055(15)
C(26) 0.061(2) 0.064(2) 0.0512(18) 0.0040(16) -0.0031(14) -0.0021(16)
C(27) 0.062(2) 0.064(2) 0.061(2) 0.0159(17) -0.0006(16) 0.0090(17)
C(28) 0.065(2) 0.0435(16) 0.0622(19) 0.0140(15) 0.0078(16) 0.0068(16)
C(29) 0.0462(16) 0.0444(16) 0.0465(16) 0.0029(13) 0.0127(12) -0.0008(14)
C(30) 0.0497(18) 0.0466(18) 0.0560(18) 0.0021(14) 0.0161(15) -0.0008(15)
C(31) 0.081(2) 0.0488(18) 0.071(2) -0.0081(16) 0.0086(18) -0.0089(17)

loop_
_atom_type_symbol
_atom_type_description
_atom_type_scat_dispersion_real
_atom_type_scat_dispersion_imag
_atom_type_scat_source
O O 0.011 0.006
;
International Tables for Crystallography
(1992, Vol. C, Tables 4.2.6.8 and 6.1.1.4)
;
N N 0.006 0.003
;
International Tables for Crystallography
(1992, Vol. C, Tables 4.2.6.8 and 6.1.1.4)
;
C C 0.003 0.002
;
International Tables for Crystallography
(1992, Vol. C, Tables 4.2.6.8 and 6.1.1.4)
;
H H 0.000 0.000
;
International Tables for Crystallography
(1992, Vol. C, Table 6.1.1.4)
;

loop_
_geom_angle_atom_site_label_1
_geom_angle_atom_site_label_2
_geom_angle_atom_site_label_3
_geom_angle
_geom_angle_publ_flag
C(18) O(3) C(21) 119.3(3) yes
C(30) O(5) C(31) 116.4(2) yes
C(7) N(1) C(8) 123.9(2) yes
C(10) N(2) C(14) 123.7(2) yes
C(2) C(1) C(6) 119.7(3) yes
C(1) C(2) C(3) 120.5(3) yes
C(2) C(3) C(4) 120.5(3) yes
C(3) C(4) C(5) 119.8(3) yes
C(4) C(5) C(6) 119.8(3) yes
C(1) C(6) C(5) 119.8(2) yes
C(1) C(6) C(7) 117.5(2) yes
C(5) C(6) C(7) 122.6(2) yes
O(1) C(7) N(1) 123.2(2) yes
O(1) C(7) C(6) 120.1(2) yes
N(1) C(7) C(6) 116.7(2) yes
N(1) C(8) C(9) 119.1(2) yes
N(1) C(8) C(13) 120.1(2) yes
C(9) C(8) C(13) 120.9(2) yes
C(8) C(9) C(10) 118.5(2) yes
C(8) C(9) C(22) 120.9(2) yes
C(10) C(9) C(22) 120.5(2) yes
N(2) C(10) C(9) 119.5(2) yes
N(2) C(10) C(11) 120.9(2) yes
C(9) C(10) C(11) 119.6(2) yes
C(10) C(11) C(12) 120.4(2) yes
C(11) C(12) C(13) 120.7(2) yes
C(8) C(13) C(12) 119.8(2) yes
O(2) C(14) N(2) 122.1(3) yes
O(2) C(14) C(15) 120.7(2) yes
N(2) C(14) C(15) 117.2(2) yes
C(14) C(15) C(16) 117.2(3) yes
C(14) C(15) C(20) 124.4(3) yes
C(16) C(15) C(20) 118.2(3) yes
C(15) C(16) C(17) 120.9(3) yes
C(16) C(17) C(18) 120.0(4) yes
O(3) C(18) C(17) 123.5(4) yes
O(3) C(18) C(19) 116.8(3) yes
C(17) C(18) C(19) 119.7(3) yes
C(18) C(19) C(20) 120.5(3) yes
C(15) C(20) C(19) 120.7(3) yes
C(9) C(22) C(23) 176.6(3) yes
C(22) C(23) C(24) 175.3(3) yes
C(23) C(24) C(25) 117.9(2) yes
C(23) C(24) C(29) 123.9(2) yes
C(25) C(24) C(29) 118.2(2) yes
C(24) C(25) C(26) 121.0(2) yes
C(25) C(26) C(27) 120.3(2) yes
C(26) C(27) C(28) 120.1(2) yes
C(27) C(28) C(29) 121.0(2) yes
C(24) C(29) C(28) 119.5(2) yes
C(24) C(29) C(30) 120.5(2) yes
C(28) C(29) C(30) 120.0(2) yes
O(4) C(30) O(5) 122.4(2) yes
O(4) C(30) C(29) 125.6(2) yes
O(5) C(30) C(29) 111.9(2) yes
C(7) N(1) H(1A) 120(2) no
C(8) N(1) H(1A) 115(2) no
C(10) N(2) H(2A) 120(2) no
C(14) N(2) H(2A) 114(2) no
C(2) C(1) H(1) 120.2 no
C(6) C(1) H(1) 120.2 no
C(1) C(2) H(2) 119.8 no
C(3) C(2) H(2) 119.8 no
C(2) C(3) H(3) 119.8 no
C(4) C(3) H(3) 119.7 no
C(3) C(4) H(4) 120.1 no
C(5) C(4) H(4) 120.1 no
C(4) C(5) H(5) 120.1 no
C(6) C(5) H(5) 120.1 no
C(10) C(11) H(6) 119.8 no
C(12) C(11) H(6) 119.8 no
C(11) C(12) H(7) 119.6 no
C(13) C(12) H(7) 119.6 no
C(8) C(13) H(8) 120.1 no
C(12) C(13) H(8) 120.1 no
C(15) C(16) H(9) 119.6 no
C(17) C(16) H(9) 119.6 no
C(16) C(17) H(10) 120.0 no
C(18) C(17) H(10) 120.0 no
C(18) C(19) H(11) 119.7 no
C(20) C(19) H(11) 119.8 no
C(15) C(20) H(12) 119.7 no
C(19) C(20) H(12) 119.7 no
O(3) C(21) H(13) 109.5 no
O(3) C(21) H(14) 109.5 no
O(3) C(21) H(15) 109.5 no
H(13) C(21) H(14) 109.5 no
H(13) C(21) H(15) 109.5 no
H(14) C(21) H(15) 109.5 no
C(24) C(25) H(16) 119.5 no
C(26) C(25) H(16) 119.5 no
C(25) C(26) H(17) 119.9 no
C(27) C(26) H(17) 119.9 no
C(26) C(27) H(18) 120.0 no
C(28) C(27) H(18) 120.0 no
C(27) C(28) H(19) 119.5 no
C(29) C(28) H(19) 119.5 no
O(5) C(31) H(20) 109.5 no
O(5) C(31) H(21) 109.5 no
O(5) C(31) H(22) 109.5 no
H(20) C(31) H(21) 109.5 no
H(20) C(31) H(22) 109.5 no
H(21) C(31) H(22) 109.5 no

loop_
_geom_bond_atom_site_label_1
_geom_bond_atom_site_label_2
_geom_bond_distance
_geom_bond_publ_flag
O(1) C(7) 1.228(3) yes
O(2) C(14) 1.203(4) yes
O(3) C(18) 1.367(4) yes
O(3) C(21) 1.429(7) yes
O(4) C(30) 1.197(3) yes
O(5) C(30) 1.334(3) yes
O(5) C(31) 1.435(3) yes
N(1) C(7) 1.345(4) yes
N(1) C(8) 1.428(3) yes
N(2) C(10) 1.411(4) yes
N(2) C(14) 1.381(4) yes
C(1) C(2) 1.383(4) yes
C(1) C(6) 1.392(5) yes
C(2) C(3) 1.362(6) yes
C(3) C(4) 1.382(5) yes
C(4) C(5) 1.391(4) yes
C(5) C(6) 1.382(4) yes
C(6) C(7) 1.490(3) yes
C(8) C(9) 1.404(4) yes
C(8) C(13) 1.374(3) yes
C(9) C(10) 1.407(3) yes
C(9) C(22) 1.432(3) yes
C(10) C(11) 1.384(4) yes
C(11) C(12) 1.377(4) yes
C(12) C(13) 1.374(4) yes
C(14) C(15) 1.486(4) yes
C(15) C(16) 1.388(5) yes
C(15) C(20) 1.374(4) yes
C(16) C(17) 1.374(6) yes
C(17) C(18) 1.372(6) yes
C(18) C(19) 1.362(5) yes
C(19) C(20) 1.381(4) yes
C(22) C(23) 1.201(3) yes
C(23) C(24) 1.431(3) yes
C(24) C(25) 1.404(3) yes
C(24) C(29) 1.397(3) yes
C(25) C(26) 1.376(4) yes
C(26) C(27) 1.362(4) yes
C(27) C(28) 1.375(4) yes
C(28) C(29) 1.391(3) yes
C(29) C(30) 1.489(3) yes
N(1) H(1A) 0.80(3) no
N(2) H(2A) 0.89(2) no
C(1) H(1) 0.940 no
C(2) H(2) 0.940 no
C(3) H(3) 0.940 no
C(4) H(4) 0.940 no
C(5) H(5) 0.940 no
C(11) H(6) 0.940 no
C(12) H(7) 0.940 no
C(13) H(8) 0.940 no
C(16) H(9) 0.940 no
C(17) H(10) 0.940 no
C(19) H(11) 0.940 no
C(20) H(12) 0.940 no
C(21) H(13) 0.970 no
C(21) H(14) 0.970 no
C(21) H(15) 0.970 no
C(25) H(16) 0.940 no
C(26) H(17) 0.940 no
C(27) H(18) 0.940 no
C(28) H(19) 0.940 no
C(31) H(20) 0.970 no
C(31) H(21) 0.970 no
C(31) H(22) 0.970 no

loop_
_geom_contact_atom_site_label_1
_geom_contact_atom_site_label_2
_geom_contact_distance
_geom_contact_site_symmetry_2
O(1) N(1) 2.834(3) 2_565
O(1) C(5) 3.058(3) 2_565
O(1) C(6) 3.367(3) 2_565
O(1) C(7) 3.570(3) 2_565
O(1) C(22) 3.375(3) 2_565
O(1) C(23) 3.348(3) 2_565
O(1) C(25) 3.245(3) 2_565
O(2) C(2) 3.103(4) 2_665
O(2) C(3) 3.393(5) 2_665
O(3) C(12) 3.528(4) 1_565
O(4) C(29) 3.483(4) 2_575
O(5) C(5) 3.427(3) 1_565
N(1) O(1) 2.834(3) 2_564
N(1) C(13) 3.496(4) 2_564
N(2) C(31) 3.570(5) 2_575
C(2) O(2) 3.103(4) 2_464
C(3) O(2) 3.393(5) 2_464
C(5) O(1) 3.058(3) 2_564
C(5) O(5) 3.427(3) 1_545
C(5) C(7) 3.337(4) 2_564
C(6) O(1) 3.367(3) 2_564
C(7) O(1) 3.570(3) 2_564
C(7) C(5) 3.337(4) 2_565
C(10) C(31) 3.539(5) 2_575
C(12) O(3) 3.528(4) 1_545
C(13) N(1) 3.496(4) 2_565
C(16) C(20) 3.552(4) 2_574
C(20) C(16) 3.552(4) 2_575
C(22) O(1) 3.375(3) 2_564
C(23) O(1) 3.348(3) 2_564
C(25) O(1) 3.245(3) 2_564
C(27) C(29) 3.502(5) 2_574
C(29) O(4) 3.483(4) 2_574
C(29) C(27) 3.502(5) 2_575
C(31) N(2) 3.570(5) 2_574
C(31) C(10) 3.539(5) 2_574
O(1) H(5) 2.803 2_565
O(1) H(16) 2.473 2_565
O(1) H(20) 2.971 1_545
O(1) H(1A) 2.05(3) 2_565
O(2) H(2) 2.537 2_665
O(2) H(3) 3.090 2_665
O(2) H(10) 3.342 2_575
O(2) H(15) 3.180 2_575
O(2) H(17) 3.056 1_656
O(3) H(3) 2.773 1_666
O(3) H(6) 3.141 2_574
O(3) H(7) 3.004 1_565
O(3) H(8) 3.487 1_565
O(4) H(12) 2.748 2_574
O(5) H(5) 3.145 1_565
O(5) H(12) 3.538 2_574
O(5) H(2A) 3.45(3) 2_574
N(1) H(5) 2.994 2_565
N(1) H(8) 3.485 2_564
N(1) H(21) 3.362 1_545
N(2) H(11) 3.144 2_574
N(2) H(21) 3.165 2_575
N(2) H(22) 3.389 2_575
C(1) H(13) 3.364 2_474
C(1) H(16) 2.953 2_565
C(1) H(17) 3.306 2_565
C(2) H(13) 3.480 2_474
C(2) H(14) 3.080 2_474
C(2) H(15) 3.559 1_445
C(2) H(17) 3.157 2_565
C(3) H(1) 3.347 2_564
C(3) H(13) 2.904 1_444
C(3) H(17) 3.519 2_565
C(3) H(19) 3.501 1_545
C(4) H(1) 3.158 2_564
C(4) H(13) 3.029 1_444
C(4) H(19) 2.796 1_545
C(5) H(1) 3.378 2_564
C(5) H(19) 3.172 1_545
C(5) H(21) 3.430 1_545
C(6) H(16) 3.136 2_565
C(7) H(5) 2.981 2_565
C(7) H(16) 3.156 2_565
C(7) H(20) 3.152 1_545
C(7) H(21) 3.323 1_545
C(7) H(1A) 3.11(3) 2_565
C(8) H(5) 2.884 2_565
C(8) H(7) 3.440 2_564
C(8) H(1A) 3.36(3) 2_565
C(9) H(5) 3.002 2_565
C(9) H(8) 3.581 2_564
C(9) H(11) 3.528 2_574
C(9) H(21) 3.241 2_575
C(10) H(11) 3.472 2_574
C(10) H(21) 2.803 2_575
C(11) H(2) 3.273 2_665
C(11) H(14) 3.466 2_575
C(11) H(15) 3.474 2_575
C(11) H(21) 2.952 2_575
C(12) H(21) 3.510 2_575
C(12) H(1A) 3.59(3) 2_565
C(13) H(5) 3.575 2_565
C(13) H(7) 3.538 2_564
C(13) H(20) 3.577 1_545
C(13) H(21) 3.481 1_545
C(13) H(1A) 3.02(3) 2_565
C(14) H(11) 3.345 2_574
C(15) H(12) 3.495 2_574
C(16) H(18) 3.223 1_656
C(17) H(17) 3.520 2_675
C(17) H(18) 3.258 1_656
C(18) H(3) 3.176 1_666
C(18) H(6) 3.542 2_574
C(20) H(9) 3.479 2_575
C(21) H(1) 3.501 1_665
C(21) H(2) 3.523 2_675
C(21) H(3) 3.019 1_666
C(21) H(4) 3.587 1_666
C(21) H(6) 2.930 2_574
C(22) H(4) 3.561 2_565
C(22) H(5) 3.174 2_565
C(22) H(8) 3.512 2_564
C(22) H(11) 3.327 2_574
C(22) H(20) 3.463 2_574
C(23) H(4) 3.375 2_565
C(23) H(19) 3.541 2_575
C(23) H(20) 3.008 2_574
C(24) H(20) 3.011 2_574
C(25) H(10) 3.367 2_474
C(25) H(20) 3.176 2_574
C(26) H(10) 2.846 2_474
C(27) H(9) 3.280 2_474
C(27) H(10) 3.378 2_474
C(28) H(4) 3.430 1_565
C(29) H(18) 3.525 2_575
C(30) H(12) 3.064 2_574
C(31) H(5) 3.342 1_565
C(31) H(8) 3.129 1_565
H(1) C(3) 3.347 2_565
H(1) C(4) 3.158 2_565
H(1) C(5) 3.378 2_565
H(1) C(21) 3.501 1_445
H(1) H(4) 3.413 2_565
H(1) H(13) 3.478 1_445
H(1) H(13) 3.232 2_474
H(1) H(14) 3.324 1_445
H(1) H(15) 3.131 1_445
H(1) H(16) 2.810 2_565
H(1) H(17) 3.549 2_565
H(2) O(2) 2.537 2_464
H(2) C(11) 3.273 2_464
H(2) C(21) 3.523 2_474
H(2) H(6) 2.829 2_464
H(2) H(13) 3.410 2_474
H(2) H(14) 3.552 1_445
H(2) H(14) 2.789 2_474
H(2) H(15) 3.052 1_445
H(2) H(17) 3.333 2_565
H(3) O(2) 3.090 2_464
H(3) O(3) 2.773 1_444
H(3) C(18) 3.176 1_444
H(3) C(21) 3.019 1_444
H(3) H(13) 2.407 1_444
H(4) C(21) 3.587 1_444
H(4) C(22) 3.561 2_564
H(4) C(23) 3.375 2_564
H(4) C(28) 3.430 1_545
H(4) H(1) 3.413 2_564
H(4) H(13) 2.658 1_444
H(4) H(16) 3.359 2_564
H(4) H(18) 3.388 1_545
H(4) H(19) 2.604 1_545
H(5) O(1) 2.803 2_564
H(5) O(5) 3.145 1_545
H(5) N(1) 2.994 2_564
H(5) C(7) 2.981 2_564
H(5) C(8) 2.884 2_564
H(5) C(9) 3.002 2_564
H(5) C(13) 3.575 2_564
H(5) C(22) 3.174 2_564
H(5) C(31) 3.342 1_545
H(5) H(19) 3.259 1_545
H(5) H(20) 3.552 1_545
H(5) H(21) 2.832 1_545
H(5) H(1A) 3.458 2_564
H(6) O(3) 3.141 2_575
H(6) C(18) 3.542 2_575
H(6) C(21) 2.930 2_575
H(6) H(2) 2.829 2_665
H(6) H(14) 2.754 2_575
H(6) H(15) 2.551 2_575
H(6) H(21) 3.211 2_575
H(7) O(3) 3.004 1_545
H(7) C(8) 3.440 2_565
H(7) C(13) 3.538 2_565
H(7) H(11) 3.545 1_545
H(7) H(14) 3.393 1_545
H(7) H(14) 3.058 2_575
H(8) O(3) 3.487 1_545
H(8) N(1) 3.485 2_565
H(8) C(9) 3.581 2_565
H(8) C(22) 3.512 2_565
H(8) C(31) 3.129 1_545
H(8) H(11) 3.150 1_545
H(8) H(20) 2.691 1_545
H(8) H(21) 2.803 1_545
H(8) H(22) 3.444 1_545
H(8) H(1A) 2.918 2_565
H(9) C(20) 3.479 2_574
H(9) C(27) 3.280 2_675
H(9) H(17) 3.323 1_656
H(9) H(18) 3.146 1_656
H(9) H(18) 3.034 2_675
H(10) O(2) 3.342 2_574
H(10) C(25) 3.367 2_675
H(10) C(26) 2.846 2_675
H(10) C(27) 3.378 2_675
H(10) H(16) 3.521 2_675
H(10) H(17) 2.656 2_675
H(10) H(18) 3.231 1_656
H(10) H(18) 3.552 2_675
H(11) N(2) 3.144 2_575
H(11) C(9) 3.528 2_575
H(11) C(10) 3.472 2_575
H(11) C(14) 3.345 2_575
H(11) C(22) 3.327 2_575
H(11) H(7) 3.545 1_565
H(11) H(8) 3.150 1_565
H(11) H(2A) 3.032 2_575
H(12) O(4) 2.748 2_575
H(12) O(5) 3.538 2_575
H(12) C(15) 3.495 2_575
H(12) C(30) 3.064 2_575
H(12) H(22) 3.157 2_575
H(12) H(2A) 3.220 2_575
H(13) C(1) 3.364 2_675
H(13) C(2) 3.480 2_675
H(13) C(3) 2.904 1_666
H(13) C(4) 3.029 1_666
H(13) H(1) 3.478 1_665
H(13) H(1) 3.232 2_675
H(13) H(2) 3.410 2_675
H(13) H(3) 2.407 1_666
H(13) H(4) 2.658 1_666
H(13) H(16) 3.479 2_675
H(14) C(2) 3.080 2_675
H(14) C(11) 3.466 2_574
H(14) H(1) 3.324 1_665
H(14) H(2) 3.552 1_665
H(14) H(2) 2.789 2_675
H(14) H(6) 2.754 2_574
H(14) H(7) 3.393 1_565
H(14) H(7) 3.058 2_574
H(15) O(2) 3.180 2_574
H(15) C(2) 3.559 1_665
H(15) C(11) 3.474 2_574
H(15) H(1) 3.131 1_665
H(15) H(2) 3.052 1_665
H(15) H(6) 2.551 2_574
H(15) H(16) 3.410 2_675
H(15) H(17) 3.135 2_675
H(16) O(1) 2.473 2_564
H(16) C(1) 2.953 2_564
H(16) C(6) 3.136 2_564
H(16) C(7) 3.156 2_564
H(16) H(1) 2.810 2_564
H(16) H(4) 3.359 2_565
H(16) H(10) 3.521 2_474
H(16) H(13) 3.479 2_474
H(16) H(15) 3.410 2_474
H(16) H(20) 3.220 2_574
H(17) O(2) 3.056 1_454
H(17) C(1) 3.306 2_564
H(17) C(2) 3.157 2_564
H(17) C(3) 3.519 2_564
H(17) C(17) 3.520 2_474
H(17) H(1) 3.549 2_564
H(17) H(2) 3.333 2_564
H(17) H(9) 3.323 1_454
H(17) H(10) 2.656 2_474
H(17) H(15) 3.135 2_474
H(18) C(16) 3.223 1_454
H(18) C(17) 3.258 1_454
H(18) C(29) 3.525 2_574
H(18) H(4) 3.388 1_565
H(18) H(9) 3.146 1_454
H(18) H(9) 3.034 2_474
H(18) H(10) 3.231 1_454
H(18) H(10) 3.552 2_474
H(19) C(3) 3.501 1_565
H(19) C(4) 2.796 1_565
H(19) C(5) 3.172 1_565
H(19) C(23) 3.541 2_574
H(19) H(4) 2.604 1_565
H(19) H(5) 3.259 1_565
H(20) O(1) 2.971 1_565
H(20) C(7) 3.152 1_565
H(20) C(13) 3.577 1_565
H(20) C(22) 3.463 2_575
H(20) C(23) 3.008 2_575
H(20) C(24) 3.011 2_575
H(20) C(25) 3.176 2_575
H(20) H(5) 3.552 1_565
H(20) H(8) 2.691 1_565
H(20) H(16) 3.220 2_575
H(21) N(1) 3.362 1_565
H(21) N(2) 3.165 2_574
H(21) C(5) 3.430 1_565
H(21) C(7) 3.323 1_565
H(21) C(9) 3.241 2_574
H(21) C(10) 2.803 2_574
H(21) C(11) 2.952 2_574
H(21) C(12) 3.510 2_574
H(21) C(13) 3.481 1_565
H(21) H(5) 2.832 1_565
H(21) H(6) 3.211 2_574
H(21) H(8) 2.803 1_565
H(21) H(2A) 3.429 2_574
H(22) N(2) 3.389 2_574
H(22) H(8) 3.444 1_565
H(22) H(12) 3.157 2_574
H(22) H(2A) 3.586 2_574
H(1A) O(1) 2.05(3) 2_564
H(1A) C(7) 3.11(3) 2_564
H(1A) C(8) 3.36(3) 2_564
H(1A) C(12) 3.59(3) 2_564
H(1A) C(13) 3.02(3) 2_564
H(1A) H(5) 3.458 2_565
H(1A) H(8) 2.918 2_564
H(2A) O(5) 3.45(3) 2_575
H(2A) H(11) 3.032 2_574
H(2A) H(12) 3.220 2_574
H(2A) H(21) 3.429 2_575
H(2A) H(22) 3.586 2_575

loop_
_geom_torsion_atom_site_label_1
_geom_torsion_atom_site_label_2
_geom_torsion_atom_site_label_3
_geom_torsion_atom_site_label_4
_geom_torsion
C(21) O(3) C(18) C(17) 1.5(5)
C(21) O(3) C(18) C(19) -177.7(3)
C(31) O(5) C(30) O(4) -4.4(5)
C(31) O(5) C(30) C(29) 176.5(3)
C(7) N(1) C(8) C(9) -132.6(3)
C(7) N(1) C(8) C(13) 47.7(4)
C(8) N(1) C(7) O(1) 1.2(4)
C(8) N(1) C(7) C(6) -178.5(2)
C(10) N(2) C(14) O(2) 4.2(5)
C(10) N(2) C(14) C(15) -177.0(3)
C(14) N(2) C(10) C(9) -147.9(3)
C(14) N(2) C(10) C(11) 34.3(5)
C(2) C(1) C(6) C(5) -0.4(4)
C(2) C(1) C(6) C(7) -177.0(2)
C(6) C(1) C(2) C(3) 1.5(5)
C(1) C(2) C(3) C(4) -1.3(5)
C(2) C(3) C(4) C(5) -0.1(4)
C(3) C(4) C(5) C(6) 1.2(4)
C(4) C(5) C(6) C(1) -0.9(4)
C(4) C(5) C(6) C(7) 175.4(2)
C(1) C(6) C(7) O(1) 45.5(3)
C(1) C(6) C(7) N(1) -134.8(2)
C(5) C(6) C(7) O(1) -131.0(3)
C(5) C(6) C(7) N(1) 48.8(3)
N(1) C(8) C(9) C(10) -179.6(2)
N(1) C(8) C(9) C(22) 3.4(4)
N(1) C(8) C(13) C(12) -178.8(3)
C(9) C(8) C(13) C(12) 1.5(5)
C(13) C(8) C(9) C(10) 0.2(4)
C(13) C(8) C(9) C(22) -176.8(3)
C(8) C(9) C(10) N(2) -179.5(2)
C(8) C(9) C(10) C(11) -1.7(4)
C(8) C(9) C(22) C(23) 147(5)
C(10) C(9) C(22) C(23) -30(6)
C(22) C(9) C(10) N(2) -2.6(4)
C(22) C(9) C(10) C(11) 175.2(3)
N(2) C(10) C(11) C(12) 179.5(3)
C(9) C(10) C(11) C(12) 1.7(5)
C(10) C(11) C(12) C(13) -0.0(5)
C(11) C(12) C(13) C(8) -1.5(5)
O(2) C(14) C(15) C(16) 34.0(5)
O(2) C(14) C(15) C(20) -141.5(3)
N(2) C(14) C(15) C(16) -144.8(3)
N(2) C(14) C(15) C(20) 39.6(4)
C(14) C(15) C(16) C(17) -177.5(3)
C(14) C(15) C(20) C(19) 175.3(2)
C(16) C(15) C(20) C(19) -0.2(3)
C(20) C(15) C(16) C(17) -1.6(4)
C(15) C(16) C(17) C(18) 1.8(5)
C(16) C(17) C(18) O(3) -179.2(3)
C(16) C(17) C(18) C(19) -0.1(4)
O(3) C(18) C(19) C(20) 177.5(3)
C(17) C(18) C(19) C(20) -1.7(5)
C(18) C(19) C(20) C(15) 1.8(4)
C(9) C(22) C(23) C(24) -160(4)
C(22) C(23) C(24) C(25) 5(4)
C(22) C(23) C(24) C(29) -176(4)
C(23) C(24) C(25) C(26) -179.5(3)
C(23) C(24) C(29) C(28) 179.8(3)
C(23) C(24) C(29) C(30) 1.2(5)
C(25) C(24) C(29) C(28) -1.0(5)
C(25) C(24) C(29) C(30) -179.5(3)
C(29) C(24) C(25) C(26) 1.2(5)
C(24) C(25) C(26) C(27) -0.9(5)
C(25) C(26) C(27) C(28) 0.5(6)
C(26) C(27) C(28) C(29) -0.3(6)
C(27) C(28) C(29) C(24) 0.5(5)
C(27) C(28) C(29) C(30) 179.1(3)
C(24) C(29) C(30) O(4) -4.3(5)
C(24) C(29) C(30) O(5) 174.8(3)
C(28) C(29) C(30) O(4) 177.2(3)
C(28) C(29) C(30) O(5) -3.7(4)
